data_4312488
loop_
_publ_author_name
'Daofeng Sun'
'Rong Cao'
'Yanqiong Sun'
'Wenhua Bi'
'Xiaoju Li'
'Yanqin Wang'
'Qian Shi'
'Xing Li'

_publ_section_title
;
 Novel Silver-Containing Supramolecular Frameworks Constructed by
 Combination of Coordination Bonds and Supramolecular Interactions
;
_journal_name_full 'Inorganic Chemistry'
_journal_page_first 7512
_journal_page_last 7518
_journal_paper_doi 10.1021/ic034568v
_journal_volume 42
_journal_year 2003
_chemical_formula_sum 'C23 H19 Ag N3 O8 S'
_chemical_formula_weight 605.34
_chemical_name_systematic
;
 ?
;
_space_group_IT_number 15
_symmetry_cell_setting monoclinic
_symmetry_space_group_name_Hall '-C 2yc'
_symmetry_space_group_name_H-M 'C 1 2/c 1'
_atom_sites_solution_hydrogens geom
_atom_sites_solution_primary direct
_atom_sites_solution_secondary difmap
_audit_creation_method SHELXL-97
_cell_angle_alpha 90.00
_cell_angle_beta 94.744(2)
_cell_angle_gamma 90.00
_cell_formula_units_Z 8
_cell_length_a 22.9357(13)
_cell_length_b 11.3993(6)
_cell_length_c 17.7305(9)
_cell_measurement_reflns_used 46
_cell_measurement_temperature 293(2)
_cell_measurement_theta_max 24.98
_cell_measurement_theta_min 1.78
_cell_volume 4619.8(4)
_computing_cell_refinement 'Siemens SMART'
_computing_data_collection 'Siemens SMART'
_computing_data_reduction 'Siemens XPREP'
_computing_structure_refinement 'Siemens SHELXTL'
_computing_structure_solution 'Siemens SHELXTL'
_diffrn_ambient_temperature 293(2)
_diffrn_measured_fraction_theta_full 0.987
_diffrn_measured_fraction_theta_max 0.987
_diffrn_radiation_monochromator graphite
_diffrn_radiation_source 'fine-focus sealed tube'
_diffrn_radiation_type MoK\a
_diffrn_radiation_wavelength 0.71073
_diffrn_reflns_av_R_equivalents 0.0681
_diffrn_reflns_av_sigmaI/netI 0.0916
_diffrn_reflns_limit_h_max 27
_diffrn_reflns_limit_h_min -20
_diffrn_reflns_limit_k_max 10
_diffrn_reflns_limit_k_min -13
_diffrn_reflns_limit_l_max 20
_diffrn_reflns_limit_l_min -16
_diffrn_reflns_number 7037
_diffrn_reflns_theta_full 24.98
_diffrn_reflns_theta_max 24.98
_diffrn_reflns_theta_min 1.78
_diffrn_standards_decay_% none
_diffrn_standards_interval_count none
_diffrn_standards_interval_time none
_diffrn_standards_number none
_exptl_absorpt_coefficient_mu 1.019
_exptl_absorpt_correction_T_max 1.0000
_exptl_absorpt_correction_T_min .5492
_exptl_absorpt_correction_type empirical
_exptl_absorpt_process_details 'SADABS (Sheldrick, 1996)'
_exptl_crystal_colour yellow
_exptl_crystal_density_diffrn 1.741
_exptl_crystal_density_method 'not measured'
_exptl_crystal_description prism
_exptl_crystal_F_000 2440
_exptl_crystal_size_max .45
_exptl_crystal_size_mid .25
_exptl_crystal_size_min .10
_refine_diff_density_max 0.934
_refine_diff_density_min -0.638
_refine_diff_density_rms 0.125
_refine_ls_extinction_method none
_refine_ls_goodness_of_fit_ref 1.220
_refine_ls_hydrogen_treatment mixed
_refine_ls_matrix_type full
_refine_ls_number_parameters 320
_refine_ls_number_reflns 4007
_refine_ls_number_restraints 0
_refine_ls_restrained_S_all 1.220
_refine_ls_R_factor_gt 0.0897
_refine_ls_shift/su_max 0.000
_refine_ls_shift/su_mean 0.000
_refine_ls_structure_factor_coef Fsqd
_refine_ls_weighting_details 'calc w=1/[\s^2^(Fo^2^)+(0.0302P)^2^+61.0208P] where P=(Fo^2^+2Fc^2^)/3'
_refine_ls_weighting_scheme calc
_refine_ls_wR_factor_gt 0.1483
_refine_ls_wR_factor_ref 0.1799
_reflns_number_gt 2364
_reflns_number_total 4007
_reflns_threshold_expression >2sigma(I)
_cod_data_source_file ic034568vsi20030526_095845_1.cif
_cod_data_source_block '[Ag(bipy)].(H2SIPA).(bipy)1/2H2O'
_cod_database_code 4312488
_refine_ls_r_factor_ref 0.1643

loop_
_symmetry_equiv_pos_as_xyz
'x, y, z'
'-x, y, -z+1/2'
'x+1/2, y+1/2, z'
'-x+1/2, y+1/2, -z+1/2'
'-x, -y, -z'
'x, -y, z-1/2'
'-x+1/2, -y+1/2, -z'
'x+1/2, -y+1/2, z-1/2'

loop_
_atom_site_label
_atom_site_type_symbol
_atom_site_fract_x
_atom_site_fract_y
_atom_site_fract_z
_atom_site_U_iso_or_equiv
_atom_site_adp_type
_atom_site_occupancy
_atom_site_symmetry_multiplicity
_atom_site_calc_flag
_atom_site_refinement_flags
_atom_site_disorder_assembly
_atom_site_disorder_group
S S 0.39970(12) 0.1166(2) 0.39883(15) 0.0424(7) Uani 1 1 d . . .
Ag Ag 0.43562(4) 0.12160(6) 0.19415(5) 0.0542(3) Uani 1 1 d . . .
N1 N 0.4322(4) 0.3095(6) 0.1890(5) 0.039(2) Uani 1 1 d . . .
N2 N 0.4349(4) 0.9331(6) 0.1888(5) 0.038(2) Uani 1 1 d . . .
N3 N 0.2424(4) 0.2986(8) 0.8008(5) 0.053(2) Uani 1 1 d . . .
C1 C 0.3919(4) 0.3716(8) 0.2201(5) 0.035(2) Uani 1 1 d . . .
H1A H 0.3631 0.3307 0.2432 0.042 Uiso 1 1 calc R . .
C2 C 0.3893(4) 0.4934(7) 0.2211(6) 0.037(3) Uani 1 1 d . . .
H2B H 0.3599 0.5324 0.2441 0.045 Uiso 1 1 calc R . .
C3 C 0.4328(4) 0.5559(8) 0.1858(5) 0.031(2) Uani 1 1 d . . .
C4 C 0.4333(4) 0.6867(7) 0.1878(5) 0.029(2) Uani 1 1 d . . .
C5 C 0.4092(5) 0.7504(8) 0.2437(6) 0.040(3) Uani 1 1 d . . .
H5A H 0.3915 0.7119 0.2820 0.048 Uiso 1 1 calc R . .
C6 C 0.4114(5) 0.8709(9) 0.2427(6) 0.048(3) Uani 1 1 d . . .
H6A H 0.3957 0.9115 0.2817 0.058 Uiso 1 1 calc R . .
C7 C 0.4586(5) 0.8723(9) 0.1341(6) 0.046(3) Uani 1 1 d . . .
H7A H 0.4761 0.9135 0.0967 0.055 Uiso 1 1 calc R . .
C8 C 0.4581(4) 0.7507(8) 0.1310(6) 0.041(3) Uani 1 1 d . . .
H8A H 0.4742 0.7118 0.0915 0.049 Uiso 1 1 calc R . .
C9 C 0.4746(4) 0.4915(8) 0.1534(6) 0.036(3) Uani 1 1 d . . .
H9A H 0.5041 0.5294 0.1299 0.044 Uiso 1 1 calc R . .
C10 C 0.4731(4) 0.3705(8) 0.1556(6) 0.041(3) Uani 1 1 d . . .
H10A H 0.5018 0.3291 0.1328 0.050 Uiso 1 1 calc R . .
C11 C 0.3678(4) 0.2304(8) 0.4504(6) 0.038(3) Uani 1 1 d . . .
C12 C 0.3354(4) 0.2050(8) 0.5107(6) 0.039(3) Uani 1 1 d . . .
H12A H 0.3274 0.1274 0.5223 0.046 Uiso 1 1 calc R . .
C13 C 0.3144(4) 0.2958(8) 0.5543(5) 0.035(2) Uani 1 1 d . . .
C14 C 0.3281(4) 0.4107(8) 0.5394(5) 0.035(2) Uani 1 1 d . . .
H14A H 0.3158 0.4707 0.5700 0.041 Uiso 1 1 calc R . .
C15 C 0.3607(4) 0.4369(8) 0.4781(6) 0.035(2) Uani 1 1 d . . .
C16 C 0.3796(4) 0.3454(8) 0.4337(5) 0.037(2) Uani 1 1 d . . .
H16A H 0.4006 0.3624 0.3923 0.044 Uiso 1 1 calc R . .
C17 C 0.2821(5) 0.2635(9) 0.6219(6) 0.046(3) Uani 1 1 d . . .
C18 C 0.3795(4) 0.5596(8) 0.4616(6) 0.039(3) Uani 1 1 d . . .
C21 C 0.2633(5) 0.2010(10) 0.8309(6) 0.051(3) Uani 1 1 d . . .
H21A H 0.2764 0.1442 0.7986 0.062 Uiso 1 1 calc R . .
C22 C 0.2674(4) 0.1762(9) 0.9085(6) 0.048(3) Uani 1 1 d . . .
H22A H 0.2825 0.1048 0.9263 0.057 Uiso 1 1 calc R . .
C23 C 0.2487(4) 0.2595(8) 0.9588(5) 0.039(2) Uani 1 1 d . . .
C24 C 0.2255(5) 0.3626(9) 0.9272(7) 0.059(3) Uani 1 1 d . . .
H24A H 0.2109 0.4204 0.9575 0.071 Uiso 1 1 calc R . .
C25 C 0.2246(5) 0.3777(10) 0.8484(7) 0.061(3) Uani 1 1 d . . .
H25A H 0.2105 0.4485 0.8283 0.073 Uiso 1 1 calc R . .
O0 O 0.4283(4) 0.1652(7) 0.0109(5) 0.076(3) Uiso 1 1 d . . .
O1 O 0.3810(4) 0.1387(7) 0.3204(4) 0.084(3) Uani 1 1 d . . .
O2 O 0.4615(3) 0.1260(7) 0.4156(6) 0.090(3) Uani 1 1 d . . .
O3 O 0.3760(3) 0.0082(6) 0.4238(5) 0.062(2) Uani 1 1 d . . .
O4 O 0.3994(4) 0.5870(6) 0.4038(5) 0.071(3) Uani 1 1 d . . .
O5 O 0.3736(3) 0.6323(6) 0.5185(4) 0.0466(18) Uani 1 1 d . . .
H5B H 0.3918 0.6928 0.5119 0.070 Uiso 1 1 calc R . .
O6 O 0.2656(3) 0.3545(6) 0.6603(4) 0.0499(19) Uani 1 1 d . . .
H6B H 0.2482 0.3318 0.6961 0.075 Uiso 1 1 calc R . .
O7 O 0.2741(4) 0.1617(6) 0.6391(4) 0.060(2) Uani 1 1 d . . .

loop_
_atom_site_aniso_label
_atom_site_aniso_U_11
_atom_site_aniso_U_22
_atom_site_aniso_U_33
_atom_site_aniso_U_23
_atom_site_aniso_U_13
_atom_site_aniso_U_12
S 0.0509(17) 0.0224(12) 0.0558(18) -0.0005(13) 0.0154(13) -0.0007(13)
Ag 0.0773(7) 0.0181(4) 0.0677(6) -0.0009(4) 0.0086(5) -0.0002(5)
N1 0.049(6) 0.020(4) 0.049(6) 0.009(4) -0.001(4) -0.001(4)
N2 0.052(6) 0.024(4) 0.041(5) 0.006(4) 0.011(4) -0.002(4)
N3 0.061(6) 0.050(6) 0.049(6) -0.002(5) 0.014(5) -0.001(5)
C1 0.038(6) 0.026(5) 0.040(6) 0.000(5) -0.001(5) -0.005(5)
C2 0.039(6) 0.022(5) 0.052(7) -0.002(5) 0.008(5) 0.001(4)
C3 0.028(6) 0.031(5) 0.032(6) 0.001(5) -0.008(5) 0.001(5)
C4 0.038(6) 0.024(4) 0.026(6) -0.003(4) -0.001(5) -0.002(5)
C5 0.056(7) 0.032(5) 0.035(6) 0.005(5) 0.016(5) -0.007(5)
C6 0.057(7) 0.027(5) 0.062(8) -0.002(6) 0.010(6) 0.009(5)
C7 0.061(7) 0.033(5) 0.048(7) 0.000(5) 0.021(6) -0.011(6)
C8 0.051(7) 0.029(5) 0.042(7) -0.007(5) 0.009(5) -0.003(5)
C9 0.032(6) 0.030(5) 0.046(7) 0.003(5) -0.002(5) 0.001(4)
C10 0.051(7) 0.024(5) 0.050(7) -0.006(5) 0.013(5) 0.009(5)
C11 0.042(6) 0.028(5) 0.044(7) 0.000(5) 0.005(5) -0.005(5)
C12 0.040(6) 0.027(5) 0.049(7) -0.003(5) 0.000(5) -0.011(5)
C13 0.028(6) 0.041(5) 0.037(6) 0.003(5) 0.003(5) -0.002(5)
C14 0.038(6) 0.038(6) 0.029(5) -0.005(4) 0.009(5) -0.006(4)
C15 0.029(6) 0.032(5) 0.046(7) 0.007(5) 0.003(5) 0.003(4)
C16 0.055(7) 0.029(5) 0.028(6) 0.002(4) 0.007(5) 0.007(5)
C17 0.051(7) 0.041(6) 0.044(7) -0.002(5) -0.001(6) -0.010(5)
C18 0.038(6) 0.032(5) 0.047(7) -0.001(5) 0.008(5) 0.001(5)
C21 0.063(8) 0.055(7) 0.039(7) 0.001(6) 0.021(6) 0.005(6)
C22 0.049(7) 0.043(6) 0.054(7) 0.009(6) 0.022(6) 0.016(5)
C23 0.041(6) 0.033(5) 0.044(6) 0.009(5) 0.007(5) -0.001(5)
C24 0.079(9) 0.041(7) 0.061(8) 0.001(6) 0.021(7) 0.008(6)
C25 0.089(9) 0.040(6) 0.054(8) 0.005(6) 0.007(7) -0.006(7)
O1 0.156(9) 0.056(5) 0.043(5) 0.002(4) 0.026(5) 0.030(6)
O2 0.044(5) 0.062(5) 0.168(10) -0.050(6) 0.026(5) -0.001(4)
O3 0.063(5) 0.031(4) 0.096(7) 0.001(4) 0.023(5) -0.006(4)
O4 0.113(7) 0.038(4) 0.069(6) 0.004(4) 0.057(5) -0.003(4)
O5 0.066(5) 0.031(4) 0.044(4) -0.005(3) 0.014(4) -0.010(4)
O6 0.062(5) 0.048(5) 0.044(4) 0.004(4) 0.028(4) -0.005(4)
O7 0.090(6) 0.040(4) 0.053(5) 0.009(4) 0.025(4) -0.009(4)

loop_
_atom_type_symbol
_atom_type_description
_atom_type_scat_dispersion_real
_atom_type_scat_dispersion_imag
_atom_type_scat_source
C C 0.0033 0.0016 'International Tables Vol C Tables 4.2.6.8 and 6.1.1.4'
H H 0.0000 0.0000 'International Tables Vol C Tables 4.2.6.8 and 6.1.1.4'
N N 0.0061 0.0033 'International Tables Vol C Tables 4.2.6.8 and 6.1.1.4'
O O 0.0106 0.0060 'International Tables Vol C Tables 4.2.6.8 and 6.1.1.4'
S S 0.1246 0.1234 'International Tables Vol C Tables 4.2.6.8 and 6.1.1.4'
Ag Ag -0.8971 1.1015 'International Tables Vol C Tables 4.2.6.8 and 6.1.1.4'

loop_
_geom_angle_atom_site_label_1
_geom_angle_atom_site_label_2
_geom_angle_atom_site_label_3
_geom_angle
_geom_angle_site_symmetry_1
_geom_angle_site_symmetry_3
_geom_angle_publ_flag
O2 S O3 113.3(5) . . ?
O2 S O1 113.5(6) . . ?
O3 S O1 111.0(5) . . ?
O2 S C11 106.3(5) . . ?
O3 S C11 106.6(5) . . ?
O1 S C11 105.4(5) . . ?
N1 Ag N2 174.6(3) . 1_545 ?
C1 N1 C10 116.4(8) . . ?
C1 N1 Ag 122.8(7) . . ?
C10 N1 Ag 120.8(7) . . ?
C6 N2 C7 116.9(8) . . ?
C6 N2 Ag 120.0(7) . 1_565 ?
C7 N2 Ag 123.0(7) . 1_565 ?
C21 N3 C25 116.2(10) . . ?
N1 C1 C2 125.0(9) . . ?
C1 C2 C3 117.7(9) . . ?
C9 C3 C2 117.4(8) . . ?
C9 C3 C4 122.7(10) . . ?
C2 C3 C4 119.9(9) . . ?
C5 C4 C8 116.9(8) . . ?
C5 C4 C3 122.7(9) . . ?
C8 C4 C3 120.4(9) . . ?
C6 C5 C4 119.9(10) . . ?
N2 C6 C5 123.8(10) . . ?
N2 C7 C8 122.7(9) . . ?
C7 C8 C4 119.6(9) . . ?
C3 C9 C10 120.1(10) . . ?
N1 C10 C9 123.4(9) . . ?
C16 C11 C12 119.6(9) . . ?
C16 C11 S 119.1(8) . . ?
C12 C11 S 121.0(7) . . ?
C11 C12 C13 120.2(9) . . ?
C14 C13 C12 120.2(9) . . ?
C14 C13 C17 121.4(9) . . ?
C12 C13 C17 118.2(9) . . ?
C13 C14 C15 119.7(9) . . ?
C16 C15 C14 119.3(9) . . ?
C16 C15 C18 118.5(9) . . ?
C14 C15 C18 122.1(9) . . ?
C11 C16 C15 120.9(9) . . ?
O7 C17 O6 124.5(10) . . ?
O7 C17 C13 121.8(10) . . ?
O6 C17 C13 113.7(9) . . ?
O4 C18 O5 124.1(9) . . ?
O4 C18 C15 123.1(9) . . ?
O5 C18 C15 112.8(9) . . ?
N3 C21 C22 124.4(10) . . ?
C23 C22 C21 119.5(10) . . ?
C24 C23 C22 116.4(10) . . ?
C24 C23 C23 120.5(12) . 7_557 ?
C22 C23 C23 123.1(11) . 7_557 ?
C23 C24 C25 118.6(11) . . ?
N3 C25 C24 124.8(11) . . ?

loop_
_geom_bond_atom_site_label_1
_geom_bond_atom_site_label_2
_geom_bond_distance
_geom_bond_site_symmetry_2
_geom_bond_publ_flag
S O2 1.428(8) . ?
S O3 1.435(7) . ?
S O1 1.444(8) . ?
S C11 1.780(10) . ?
Ag N1 2.145(7) . ?
Ag N2 2.151(7) 1_545 ?
N1 C1 1.321(12) . ?
N1 C10 1.343(12) . ?
N2 C6 1.338(12) . ?
N2 C7 1.345(12) . ?
N2 Ag 2.151(7) 1_565 ?
N3 C21 1.308(13) . ?
N3 C25 1.323(13) . ?
C1 C2 1.390(12) . ?
C2 C3 1.414(13) . ?
C3 C9 1.372(13) . ?
C3 C4 1.492(11) . ?
C4 C5 1.381(13) . ?
C4 C8 1.402(13) . ?
C5 C6 1.374(13) . ?
C7 C8 1.387(13) . ?
C9 C10 1.381(12) . ?
C11 C16 1.376(12) . ?
C11 C12 1.382(14) . ?
C12 C13 1.401(13) . ?
C13 C14 1.377(13) . ?
C13 C17 1.505(14) . ?
C14 C15 1.400(13) . ?
C15 C16 1.398(12) . ?
C15 C18 1.500(13) . ?
C17 O7 1.217(11) . ?
C17 O6 1.313(12) . ?
C18 O4 1.196(12) . ?
C18 O5 1.321(11) . ?
C21 C22 1.399(14) . ?
C22 C23 1.394(13) . ?
C23 C24 1.389(14) . ?
C23 C23 1.474(19) 7_557 ?
C24 C25 1.405(15) . ?
